data_7212726
loop_
_publ_author_name
'Aitipamula, Srinivasulu'
'Chow, Pui Shan'
'Tan, Reginald B. H.'

_publ_section_title
;
 Conformational and enantiotropic polymorphism of a 1&#x2009;:&#x2009;1
 cocrystal involving ethenzamide and ethylmalonic acid
;
_journal_issue 11
_journal_name_full CrystEngComm
_journal_page_first 3691
_journal_paper_doi 10.1039/c004491a
_journal_volume 12
_journal_year 2010
_chemical_formula_moiety 'C9 H11 N O2, C5 H8 O4'
_chemical_formula_sum 'C14 H19 N O6'
_chemical_formula_weight 297.30
_chemical_name_common
;
Form I cocrystal of ethenzamide with ethylmalonic acid
;
_chemical_name_systematic
;
Form I cocrystal of ethenzamide with ethylmalonic acid
;
_space_group_IT_number 2
_symmetry_cell_setting triclinic
_symmetry_space_group_name_Hall '-P 1'
_symmetry_space_group_name_H-M 'P -1'
_atom_sites_solution_hydrogens geom
_atom_sites_solution_primary direct
_atom_sites_solution_secondary difmap
_audit_creation_method SHELXL-97
_cell_angle_alpha 93.04(3)
_cell_angle_beta 108.70(3)
_cell_angle_gamma 91.72(3)
_cell_formula_units_Z 2
_cell_length_a 7.6928(15)
_cell_length_b 8.8062(18)
_cell_length_c 11.575(2)
_cell_measurement_reflns_used 1913
_cell_measurement_temperature 110(2)
_cell_measurement_theta_max 30.9873
_cell_measurement_theta_min 2.3189
_cell_volume 740.8(3)
_computing_cell_refinement 'CrystalClear (Rigaku Inc., 2007)'
_computing_data_collection 'CrystalClear (Rigaku Inc., 2007)'
_computing_data_reduction 'CrystalClear (Rigaku Inc., 2007)'
_computing_structure_refinement 'SHELXL-97 (Sheldrick, 1997)'
_computing_structure_solution 'SHELXS-97 (Sheldrick, 1990)'
_diffrn_ambient_temperature 110(2)
_diffrn_measured_fraction_theta_full 0.987
_diffrn_measured_fraction_theta_max 0.987
_diffrn_measurement_device_type 'Rigaku Saturn 70 CCD area detector'
_diffrn_measurement_method '\w scans'
_diffrn_radiation_monochromator graphite
_diffrn_radiation_source 'fine-focus sealed tube'
_diffrn_radiation_type MoK\a
_diffrn_radiation_wavelength 0.71073
_diffrn_reflns_av_R_equivalents 0.0152
_diffrn_reflns_av_sigmaI/netI 0.0162
_diffrn_reflns_limit_h_max 10
_diffrn_reflns_limit_h_min -10
_diffrn_reflns_limit_k_max 11
_diffrn_reflns_limit_k_min -11
_diffrn_reflns_limit_l_max 15
_diffrn_reflns_limit_l_min -11
_diffrn_reflns_number 10488
_diffrn_reflns_theta_full 28.28
_diffrn_reflns_theta_max 28.28
_diffrn_reflns_theta_min 2.32
_exptl_absorpt_coefficient_mu 0.105
_exptl_absorpt_correction_T_max 0.9774
_exptl_absorpt_correction_T_min 0.9554
_exptl_absorpt_correction_type multi-scan
_exptl_absorpt_process_details 'R. H. Blessing, Acta Cryst. 1995 A51, 33-38'
_exptl_crystal_colour colorless
_exptl_crystal_density_diffrn 1.333
_exptl_crystal_density_method 'not measured'
_exptl_crystal_description needle
_exptl_crystal_F_000 316
_exptl_crystal_size_max 0.44
_exptl_crystal_size_mid 0.44
_exptl_crystal_size_min 0.22
_refine_diff_density_max 0.300
_refine_diff_density_min -0.209
_refine_diff_density_rms 0.045
_refine_ls_extinction_method none
_refine_ls_goodness_of_fit_ref 1.117
_refine_ls_hydrogen_treatment mixed
_refine_ls_matrix_type full
_refine_ls_number_parameters 208
_refine_ls_number_reflns 3635
_refine_ls_number_restraints 0
_refine_ls_restrained_S_all 1.117
_refine_ls_R_factor_all 0.0478
_refine_ls_R_factor_gt 0.0458
_refine_ls_shift/su_max 0.001
_refine_ls_shift/su_mean 0.000
_refine_ls_structure_factor_coef Fsqd
_refine_ls_weighting_details 'calc w=1/[\s^2^(Fo^2^)+(0.0602P)^2^+0.1987P] where P=(Fo^2^+2Fc^2^)/3'
_refine_ls_weighting_scheme calc
_refine_ls_wR_factor_gt 0.1180
_refine_ls_wR_factor_ref 0.1199
_reflns_number_gt 3484
_reflns_number_total 3635
_reflns_threshold_expression >2sigma(I)
_cod_data_source_file c004491a.txt
_cod_data_source_block EA+EMA-Form-I
_cod_depositor_comments
;
The following automatic conversions were performed:

'_symmetry_cell_setting' value 'Triclinic' changed to 'triclinic'
according to /home/saulius/struct/CIF-dictionaries/cif_core.dic
dictionary named 'cif_core.dic' version 2.4.2 from 2011-04-26.

Automatic conversion script
Id: cif_fix_values 1891 2012-01-12 08:04:46Z andrius 
;
_cod_original_sg_symbol_H-M P-1
_cod_database_code 7212726

loop_
_symmetry_equiv_pos_as_xyz
'x, y, z'
'-x, -y, -z'

loop_
_atom_site_label
_atom_site_type_symbol
_atom_site_fract_x
_atom_site_fract_y
_atom_site_fract_z
_atom_site_U_iso_or_equiv
_atom_site_adp_type
_atom_site_occupancy
_atom_site_symmetry_multiplicity
_atom_site_calc_flag
_atom_site_refinement_flags
O4 O 0.19681(12) 0.12131(10) 1.18363(8) 0.02602(19) Uani 1 1 d .
O6 O 0.25466(12) -0.04124(9) 0.94446(8) 0.0268(2) Uani 1 1 d .
O3 O 0.04593(13) 0.33607(10) 1.13851(8) 0.0292(2) Uani 1 1 d .
O5 O 0.43374(11) 0.16887(9) 1.02383(8) 0.02582(19) Uani 1 1 d .
O1 O 0.69481(13) 0.40231(10) 0.39339(8) 0.0300(2) Uani 1 1 d .
O2 O 0.70561(14) 0.81286(10) 0.59005(8) 0.0319(2) Uani 1 1 d .
C7 C 0.70594(16) 0.68358(14) 0.53953(11) 0.0244(2) Uani 1 1 d .
C1 C 0.60551(15) 0.65737(13) 0.40562(10) 0.0239(2) Uani 1 1 d .
C12 C 0.28150(15) 0.10236(12) 0.98408(10) 0.0212(2) Uani 1 1 d .
C6 C 0.50985(16) 0.77908(14) 0.34796(11) 0.0267(2) Uani 1 1 d .
H6 H 0.5105 0.8710 0.3950 0.032 Uiso 1 1 calc R
N1 N 0.79404(16) 0.57134(13) 0.60187(10) 0.0300(2) Uani 1 1 d .
C10 C 0.11366(15) 0.22369(13) 1.10891(10) 0.0220(2) Uani 1 1 d .
C11 C 0.10915(15) 0.18419(12) 0.97805(10) 0.0214(2) Uani 1 1 d .
H11 H 0.0005 0.1129 0.9373 0.026 Uiso 1 1 calc R
C13 C 0.09389(16) 0.32400(13) 0.90259(11) 0.0257(2) Uani 1 1 d .
H13A H -0.0120 0.3821 0.9075 0.031 Uiso 1 1 calc R
H13B H 0.2064 0.3910 0.9373 0.031 Uiso 1 1 calc R
C2 C 0.60201(16) 0.52096(14) 0.33516(11) 0.0254(2) Uani 1 1 d .
C3 C 0.50564(17) 0.51123(15) 0.20991(11) 0.0287(3) Uani 1 1 d .
H3 H 0.5037 0.4198 0.1620 0.034 Uiso 1 1 calc R
C4 C 0.41282(17) 0.63493(16) 0.15555(11) 0.0306(3) Uani 1 1 d .
H4 H 0.3476 0.6274 0.0704 0.037 Uiso 1 1 calc R
C8 C 0.70186(19) 0.26360(15) 0.32306(12) 0.0318(3) Uani 1 1 d .
H8A H 0.7635 0.2839 0.2620 0.038 Uiso 1 1 calc R
H8B H 0.5762 0.2201 0.2795 0.038 Uiso 1 1 calc R
C5 C 0.41389(18) 0.76940(15) 0.22382(12) 0.0302(3) Uani 1 1 d .
H5 H 0.3498 0.8536 0.1861 0.036 Uiso 1 1 calc R
C14 C 0.06891(18) 0.27830(16) 0.76927(11) 0.0313(3) Uani 1 1 d .
H14A H 0.1742 0.2215 0.7642 0.047 Uiso 1 1 calc R
H14B H 0.0606 0.3699 0.7236 0.047 Uiso 1 1 calc R
H14C H -0.0441 0.2141 0.7342 0.047 Uiso 1 1 calc R
C9 C 0.8087(2) 0.15486(16) 0.41235(14) 0.0377(3) Uani 1 1 d .
H9A H 0.9313 0.2008 0.4567 0.057 Uiso 1 1 calc R
H9B H 0.8205 0.0599 0.3679 0.057 Uiso 1 1 calc R
H9C H 0.7440 0.1331 0.4705 0.057 Uiso 1 1 calc R
H10 H 0.371(3) -0.080(2) 0.9586(17) 0.047(5) Uiso 1 1 d .
H2 H 0.854(3) 0.591(2) 0.6829(18) 0.044(5) Uiso 1 1 d .
H1 H 0.790(3) 0.479(2) 0.5651(17) 0.042(5) Uiso 1 1 d .
H7 H 0.222(3) 0.153(3) 1.268(2) 0.074(7) Uiso 1 1 d .

loop_
_atom_site_aniso_label
_atom_site_aniso_U_11
_atom_site_aniso_U_22
_atom_site_aniso_U_33
_atom_site_aniso_U_23
_atom_site_aniso_U_13
_atom_site_aniso_U_12
O4 0.0325(4) 0.0232(4) 0.0215(4) 0.0015(3) 0.0069(3) 0.0082(3)
O6 0.0238(4) 0.0210(4) 0.0332(5) -0.0040(3) 0.0067(3) 0.0039(3)
O3 0.0359(5) 0.0242(4) 0.0270(4) -0.0009(3) 0.0093(4) 0.0100(3)
O5 0.0225(4) 0.0232(4) 0.0303(4) -0.0016(3) 0.0069(3) 0.0022(3)
O1 0.0364(5) 0.0247(4) 0.0267(4) -0.0026(3) 0.0076(4) 0.0039(4)
O2 0.0432(5) 0.0260(4) 0.0238(4) -0.0013(3) 0.0074(4) 0.0047(4)
C7 0.0250(5) 0.0260(5) 0.0235(5) 0.0001(4) 0.0100(4) 0.0001(4)
C1 0.0225(5) 0.0266(6) 0.0230(5) 0.0000(4) 0.0085(4) -0.0003(4)
C12 0.0237(5) 0.0208(5) 0.0189(5) 0.0018(4) 0.0061(4) 0.0043(4)
C6 0.0260(5) 0.0287(6) 0.0258(6) 0.0004(5) 0.0093(4) 0.0013(4)
N1 0.0365(6) 0.0261(5) 0.0238(5) -0.0023(4) 0.0053(4) 0.0037(4)
C10 0.0220(5) 0.0197(5) 0.0233(5) -0.0003(4) 0.0062(4) 0.0020(4)
C11 0.0210(5) 0.0202(5) 0.0217(5) 0.0001(4) 0.0049(4) 0.0035(4)
C13 0.0259(5) 0.0233(5) 0.0273(6) 0.0038(4) 0.0071(4) 0.0049(4)
C2 0.0248(5) 0.0258(6) 0.0262(6) -0.0001(5) 0.0095(4) -0.0011(4)
C3 0.0284(6) 0.0304(6) 0.0266(6) -0.0040(5) 0.0090(5) -0.0028(5)
C4 0.0286(6) 0.0375(7) 0.0232(6) 0.0005(5) 0.0055(5) -0.0020(5)
C8 0.0356(7) 0.0264(6) 0.0332(6) -0.0066(5) 0.0121(5) 0.0005(5)
C5 0.0284(6) 0.0328(6) 0.0284(6) 0.0038(5) 0.0072(5) 0.0037(5)
C14 0.0301(6) 0.0380(7) 0.0262(6) 0.0075(5) 0.0087(5) 0.0048(5)
C9 0.0402(7) 0.0281(6) 0.0432(8) -0.0018(6) 0.0119(6) 0.0034(5)

loop_
_atom_type_symbol
_atom_type_description
_atom_type_scat_dispersion_real
_atom_type_scat_dispersion_imag
_atom_type_scat_source
C C 0.0033 0.0016 'International Tables Vol C Tables 4.2.6.8 and 6.1.1.4'
H H 0.0000 0.0000 'International Tables Vol C Tables 4.2.6.8 and 6.1.1.4'
N N 0.0061 0.0033 'International Tables Vol C Tables 4.2.6.8 and 6.1.1.4'
O O 0.0106 0.0060 'International Tables Vol C Tables 4.2.6.8 and 6.1.1.4'

loop_
_geom_angle_atom_site_label_1
_geom_angle_atom_site_label_2
_geom_angle_atom_site_label_3
_geom_angle
C10 O4 H7 113.4(14)
C12 O6 H10 106.8(12)
C2 O1 C8 119.37(10)
O2 C7 N1 121.49(11)
O2 C7 C1 118.60(11)
N1 C7 C1 119.91(11)
C6 C1 C2 118.67(11)
C6 C1 C7 116.31(11)
C2 C1 C7 125.01(11)
O5 C12 O6 123.90(11)
O5 C12 C11 121.05(10)
O6 C12 C11 115.05(10)
C5 C6 C1 121.67(12)
C5 C6 H6 119.2
C1 C6 H6 119.2
C7 N1 H2 117.6(12)
C7 N1 H1 120.4(12)
H2 N1 H1 121.9(16)
O3 C10 O4 124.98(11)
O3 C10 C11 123.11(10)
O4 C10 C11 111.91(9)
C12 C11 C10 107.68(9)
C12 C11 C13 110.71(10)
C10 C11 C13 113.04(10)
C12 C11 H11 108.4
C10 C11 H11 108.4
C13 C11 H11 108.4
C14 C13 C11 111.38(10)
C14 C13 H13A 109.4
C11 C13 H13A 109.4
C14 C13 H13B 109.4
C11 C13 H13B 109.4
H13A C13 H13B 108.0
O1 C2 C3 122.42(11)
O1 C2 C1 117.89(10)
C3 C2 C1 119.69(12)
C4 C3 C2 120.04(12)
C4 C3 H3 120.0
C2 C3 H3 120.0
C5 C4 C3 120.93(12)
C5 C4 H4 119.5
C3 C4 H4 119.5
O1 C8 C9 106.75(11)
O1 C8 H8A 110.4
C9 C8 H8A 110.4
O1 C8 H8B 110.4
C9 C8 H8B 110.4
H8A C8 H8B 108.6
C6 C5 C4 119.00(12)
C6 C5 H5 120.5
C4 C5 H5 120.5
C13 C14 H14A 109.5
C13 C14 H14B 109.5
H14A C14 H14B 109.5
C13 C14 H14C 109.5
H14A C14 H14C 109.5
H14B C14 H14C 109.5
C8 C9 H9A 109.5
C8 C9 H9B 109.5
H9A C9 H9B 109.5
C8 C9 H9C 109.5
H9A C9 H9C 109.5
H9B C9 H9C 109.5

loop_
_geom_bond_atom_site_label_1
_geom_bond_atom_site_label_2
_geom_bond_distance
O4 C10 1.3162(14)
O4 H7 0.96(3)
O6 C12 1.3092(14)
O6 H10 0.94(2)
O3 C10 1.2156(14)
O5 C12 1.2292(15)
O1 C2 1.3663(16)
O1 C8 1.4438(15)
O2 C7 1.2524(15)
C7 N1 1.3263(17)
C7 C1 1.4954(17)
C1 C6 1.3943(17)
C1 C2 1.4102(17)
C12 C11 1.5118(15)
C6 C5 1.3856(18)
C6 H6 0.9500
N1 H2 0.91(2)
N1 H1 0.889(19)
C10 C11 1.5253(16)
C11 C13 1.5328(16)
C11 H11 1.0000
C13 C14 1.5230(18)
C13 H13A 0.9900
C13 H13B 0.9900
C2 C3 1.3973(18)
C3 C4 1.3870(19)
C3 H3 0.9500
C4 C5 1.3866(19)
C4 H4 0.9500
C8 C9 1.506(2)
C8 H8A 0.9900
C8 H8B 0.9900
C5 H5 0.9500
C14 H14A 0.9800
C14 H14B 0.9800
C14 H14C 0.9800
C9 H9A 0.9800
C9 H9B 0.9800
C9 H9C 0.9800
